data_7040324
loop_
_publ_author_name
'Lannes, A.'
'Manceau, A.'
'Rovezzi, M.'
'Glatzel, P.'
'Joly, Y.'
'Gautier-Luneau, I'

_publ_section_title
;
 Intramolecular Hg\p interactions of d-character with non-bridging atoms
 in mercury-aryl complexes.
;
_journal_issue 36
_journal_name_full 'Dalton transactions (Cambridge, England : 2003)'
_journal_page_first 14035
_journal_page_last 14038
_journal_paper_doi 10.1039/c6dt02200f
_journal_volume 45
_journal_year 2016
_chemical_formula_moiety 'C8 H8 Hg2 O4 S1'
_chemical_formula_sum 'C8 H8 Hg2 O4 S'
_chemical_formula_weight 601.40
_chemical_properties_physical 'highly Toxic'
_space_group_IT_number 11
_symmetry_cell_setting monoclinic
_symmetry_space_group_name_Hall '-P 2yb'
_symmetry_space_group_name_H-M 'P 1 21/m 1'
_atom_sites_solution_hydrogens difmap
_atom_sites_solution_primary other
_audit_update_record
;
2016-04-04 deposited with the CCDC.
2016-08-11 downloaded from the CCDC.
;
_cell_angle_alpha 90
_cell_angle_beta 105.28(1)
_cell_angle_gamma 90
_cell_formula_units_Z 2
_cell_length_a 5.1039(1)
_cell_length_b 16.8784(1)
_cell_length_c 6.6915(1)
_cell_measurement_reflns_used 6388
_cell_measurement_temperature 293
_cell_measurement_theta_max 21
_cell_measurement_theta_min 3
_cell_volume 556.07(3)
_computing_cell_refinement 'DENZO/SCALEPACK (Otwinowski & Minor, 1997)'
_computing_data_collection 'COLLECT (Nonius, 2001).'
_computing_data_reduction 'DENZO/SCALEPACK (Otwinowski & Minor, 1997)'
_computing_molecular_graphics 'CAMERON (Watkin et al., 1996)'
_computing_publication_material 'CRYSTALS (Betteridge et al., 2003)'
_computing_structure_refinement 'CRYSTALS (Betteridge et al., 2003)'
_computing_structure_solution 'Superflip (Palatinus & Chapuis, 2007)'
_diffrn_ambient_temperature 293
_diffrn_measured_fraction_theta_full 0.997
_diffrn_measured_fraction_theta_max 0.997
_diffrn_measurement_device Area
_diffrn_measurement_device_type 'Nonius KappaCCD'
_diffrn_measurement_method \w
_diffrn_radiation_monochromator graphite
_diffrn_radiation_type 'Ag K\a'
_diffrn_radiation_wavelength 0.56087
_diffrn_reflns_av_R_equivalents 0.091
_diffrn_reflns_limit_h_max 6
_diffrn_reflns_limit_h_min -6
_diffrn_reflns_limit_k_max 21
_diffrn_reflns_limit_k_min -21
_diffrn_reflns_limit_l_max 8
_diffrn_reflns_limit_l_min -8
_diffrn_reflns_number 6526
_diffrn_reflns_theta_full 21.410
_diffrn_reflns_theta_max 21.410
_diffrn_reflns_theta_min 2.666
_diffrn_standards_number 0
_exptl_absorpt_coefficient_mu 15.180
_exptl_absorpt_correction_T_max 0.39
_exptl_absorpt_correction_T_min 0.04
_exptl_absorpt_correction_type multi-scan
_exptl_absorpt_process_details 'DENZO/SCALEPACK (Otwinowski & Minor, 1997)'
_exptl_crystal_colour colorless
_exptl_crystal_density_diffrn 3.592
_exptl_crystal_density_method 'not measured'
_exptl_crystal_description plate
_exptl_crystal_F_000 528
_exptl_crystal_size_max 0.135
_exptl_crystal_size_mid 0.113
_exptl_crystal_size_min 0.034
_refine_diff_density_max 4.18
_refine_diff_density_min -4.75
_refine_ls_extinction_method None
_refine_ls_goodness_of_fit_ref 1.0766
_refine_ls_hydrogen_treatment constr
_refine_ls_matrix_type full
_refine_ls_number_parameters 70
_refine_ls_number_reflns 931
_refine_ls_number_restraints 12
_refine_ls_R_factor_all 0.1126
_refine_ls_R_factor_gt 0.0915
_refine_ls_shift/su_max 0.0001482
_refine_ls_shift/su_mean 0.0000050
_refine_ls_structure_factor_coef F
_refine_ls_weighting_details
;
 Method, part 1, Chebychev polynomial, (Watkin, 1994, Prince, 1982) 
 [weight] = 1.0/[A~0~*T~0~(x)+A~1~*T~1~(x) ... +A~n-1~]*T~n-1~(x)] 
 where A~i~ are the Chebychev coefficients listed below and x= Fcalc/Fmax 
 Method = Robust Weighting (Prince, 1982) 
 W = [weight] * [1-(deltaF/6*sigmaF)^2^]^2^ 
 A~i~ are: 
 2.70 1.46 1.96 0.361 
;
_refine_ls_weighting_scheme calc
_refine_ls_wR_factor_all 0.1087
_refine_ls_wR_factor_gt 0.0935
_refine_ls_wR_factor_ref 0.0854
_reflns_limit_h_max 6
_reflns_limit_h_min -6
_reflns_limit_k_max 21
_reflns_limit_k_min 0
_reflns_limit_l_max 8
_reflns_limit_l_min 0
_reflns_number_gt 1046
_reflns_number_total 1325
_reflns_threshold_expression I>2.0\s(I)
_oxford_diffrn_Wilson_B_factor 2.49
_oxford_diffrn_Wilson_scale 34.31
_oxford_refine_ls_r_factor_ref 0.0778
_oxford_refine_ls_scale 0.2710(18)
_oxford_reflns_number_all 1323
_oxford_reflns_threshold_expression_ref I>3.0\s(I)
_cod_data_source_file c6dt02200f2.cif
_cod_data_source_block 1
_cod_depositor_comments
;
The following automatic conversions were performed:

'_atom_sites_solution_primary' value 'Other' changed to 'other'
according to
/usr/data/users/saulius/crontab/automatic-downloads/rss-feeds/RSC/lib/dictionaries/cif_core.dic
dictionary named 'cif_core.dic' version 2.4.2 from 2011-04-26.

Automatic conversion script
Id: cif_fix_values 4268 2015-11-12 08:31:59Z antanas 

 Adding full bibliography for 7040324--7040325.cif.
;
_cod_original_cell_volume 556.066(14)
_cod_original_sg_symbol_H-M 'P 21/m '
_cod_original_formula_sum 'C8 H8 Hg2 O4 S1'
_cod_database_code 7040324

loop_
_symmetry_equiv_pos_as_xyz
x,y,z
-x,-y,-z
x,-y+1/2,z
-x,y+1/2,-z

loop_
_atom_site_label
_atom_site_type_symbol
_atom_site_fract_x
_atom_site_fract_y
_atom_site_fract_z
_atom_site_U_iso_or_equiv
_atom_site_occupancy
_atom_site_adp_type
_atom_site_refinement_flags_posn
_atom_site_refinement_flags_adp
Hg1 Hg 0.10409(15) 0.43746(5) 0.26392(12) 0.0348 1.0000 Uani . .
S1 S 0.153(2) 0.2500 0.2020(15) 0.0434 1.0000 Uani S TU
C1 C 0.019(5) 0.3268(14) 0.312(4) 0.0393 1.0000 Uani . U
C3 C -0.133(5) 0.2945(10) 0.433(4) 0.0425 1.0000 Uani . U
O1 O 0.206(3) 0.5486(9) 0.185(3) 0.0385 1.0000 Uani . .
O2 O 0.626(3) 0.5065(13) 0.298(3) 0.0524 1.0000 Uani . .
C2 C 0.459(6) 0.5565(14) 0.212(4) 0.0407 1.0000 Uani . U
C5 C 0.550(6) 0.6348(16) 0.146(5) 0.0522 1.0000 Uani . .
H31 H -0.2268 0.3250 0.5079 0.0500 1.0000 Uiso R .
H52 H 0.7445 0.6385 0.1932 0.0741 1.0000 Uiso R .
H53 H 0.4704 0.6769 0.2064 0.0740 1.0000 Uiso R .
H51 H 0.4945 0.6392 -0.0018 0.0740 1.0000 Uiso R .

loop_
_atom_site_aniso_label
_atom_site_aniso_U_11
_atom_site_aniso_U_22
_atom_site_aniso_U_33
_atom_site_aniso_U_23
_atom_site_aniso_U_13
_atom_site_aniso_U_12
Hg1 0.0314(5) 0.0338(5) 0.0381(5) 0.0021(4) 0.0074(3) 0.0007(4)
S1 0.058(5) 0.032(4) 0.048(4) 0.0000 0.028(4) 0.0000
C1 0.047(8) 0.031(8) 0.038(7) -0.006(7) 0.009(7) 0.000(7)
C3 0.046(12) 0.012(11) 0.080(17) -0.002(10) 0.035(12) -0.004(8)
O1 0.029(7) 0.037(9) 0.052(9) 0.007(7) 0.016(7) 0.011(6)
O2 0.027(8) 0.065(14) 0.068(13) 0.005(9) 0.017(9) 0.005(7)
C2 0.052(8) 0.030(8) 0.042(8) 0.002(7) 0.016(7) -0.003(7)
C5 0.061(16) 0.031(12) 0.061(16) 0.000(11) 0.011(13) -0.018(12)

loop_
_atom_type_symbol
_atom_type_scat_dispersion_real
_atom_type_scat_dispersion_imag
_atom_type_scat_Cromer_Mann_a1
_atom_type_scat_Cromer_Mann_b1
_atom_type_scat_Cromer_Mann_a2
_atom_type_scat_Cromer_Mann_b2
_atom_type_scat_Cromer_Mann_a3
_atom_type_scat_Cromer_Mann_b3
_atom_type_scat_Cromer_Mann_a4
_atom_type_scat_Cromer_Mann_b4
_atom_type_scat_Cromer_Mann_c
_atom_type_scat_source
Hg -0.8800 6.2990 20.6809 0.5450 19.0417 8.4484 21.6575 1.5729 5.9676 38.3246 12.6089 'International Tables Vol C 4.2.6.8 and 6.1.1.4'
C 0.0020 0.0016 2.3100 20.8439 1.0200 10.2075 1.5886 0.5687 0.8650 51.6512 0.2156 'International Tables Vol C 4.2.6.8 and 6.1.1.4'
H 0.0000 0.0000 0.4930 10.5109 0.3229 26.1257 0.1402 3.1424 0.0408 57.7998 0.0030 'International Tables Vol C 4.2.6.8 and 6.1.1.4'
O 0.0060 0.0060 3.0485 13.2771 2.2868 5.7011 1.5463 0.3239 0.8670 32.9089 0.2508 'International Tables Vol C 4.2.6.8 and 6.1.1.4'
S 0.0830 0.1234 6.9053 1.4679 5.2034 22.2151 1.4379 0.2536 1.5863 56.1720 0.0760 'International Tables Vol C 4.2.6.8 and 6.1.1.4'

loop_
_geom_angle_atom_site_label_1
_geom_angle_site_symmetry_1
_geom_angle_atom_site_label_2
_geom_angle_atom_site_label_3
_geom_angle
_geom_angle_publ_flag
O1 2_565 Hg1 C1 99.0(7) yes
O1 2_565 Hg1 O1 77.0(6) yes
C1 . Hg1 O1 173.6(8) yes
C1 3_555 S1 C1 97.7(18) yes
S1 . C1 Hg1 121.0(14) yes
S1 . C1 C3 107.8(17) yes
Hg1 . C1 C3 131.1(17) yes
C3 3_555 C3 C1 113.3(12) yes
C3 3_555 C3 H31 123.6 no
C1 . C3 H31 123.1 no
Hg1 2_565 O1 Hg1 103.0(6) yes
Hg1 2_565 O1 C2 112.4(15) yes
Hg1 . O1 C2 112.2(14) yes
O1 . C2 O2 123(2) yes
O1 . C2 C5 116(2) yes
O2 . C2 C5 121(2) yes
C2 . C5 H52 109.5 no
C2 . C5 H53 109.4 no
H52 . C5 H53 109.4 no
C2 . C5 H51 109.8 no
H52 . C5 H51 109.3 no
H53 . C5 H51 109.4 no

loop_
_geom_bond_atom_site_label_1
_geom_bond_atom_site_label_2
_geom_bond_site_symmetry_2
_geom_bond_distance
_geom_bond_publ_flag
Hg1 O1 2_565 3.014(17) yes
Hg1 C1 . 1.96(2) yes
Hg1 O1 . 2.052(16) yes
S1 C1 3_555 1.72(2) yes
S1 C1 . 1.72(2) yes
C1 C3 . 1.37(3) yes
C3 C3 3_555 1.50(4) yes
C3 H31 . 0.931 no
O1 C2 . 1.26(3) yes
O2 C2 . 1.23(3) yes
C2 C5 . 1.50(3) yes
C5 H52 . 0.960 no
C5 H53 . 0.958 no
C5 H51 . 0.960 no
